data_4315216
loop_
_publ_author_name
'Aalo K. Gupta'
'William B. Tolman'

_publ_contact_author_address
;Department of Chemistry and Center for Metals in Biocatalysis
University of Minnesota
207 Pleasant Street SE
Minneapolis, Minnesota 55455 (USA)
;
_publ_contact_author_email tolman@umn.edu
_publ_contact_author_fax '(+1) 612-624-7029'
_publ_contact_author_name 'Professor William B. Tolman'
_publ_contact_author_phone '(+1) 612-625-4061'
_publ_section_title
;
 Copper/\a-Ketocarboxylate Chemistry With Supporting Peralkylated
 Diamines: Reactivity of Copper(I) Complexes and Dicopper-Oxygen
 Intermediates
;
_journal_name_full 'Inorganic Chemistry'
_journal_page_first 3531
_journal_page_last 3539
_journal_paper_doi 10.1021/ic100032n
_journal_volume 49
_journal_year 2010
_chemical_formula_moiety 'C20 H32 Cu N3 O5'
_chemical_formula_sum 'C20 H32 Cu N3 O5'
_chemical_formula_weight 458.03
_chemical_name_common 07265
_chemical_name_systematic
; 
 ? 
;
_space_group_IT_number 14
_symmetry_cell_setting monoclinic
_symmetry_space_group_name_Hall '-P 2ybc'
_symmetry_space_group_name_H-M 'P 1 21/c 1'
_atom_sites_solution_hydrogens geom
_atom_sites_solution_primary direct
_atom_sites_solution_secondary difmap
_audit_creation_method SHELXL-97
_cell_angle_alpha 90.00
_cell_angle_beta 107.274(2)
_cell_angle_gamma 90.00
_cell_formula_units_Z 4
_cell_length_a 19.2670(13)
_cell_length_b 8.9816(6)
_cell_length_c 13.6990(9)
_cell_measurement_reflns_used 4052
_cell_measurement_temperature 173(2)
_cell_measurement_theta_max 24.85
_cell_measurement_theta_min 2.52
_cell_volume 2263.7(3)
_computing_cell_refinement 'SAINT, Bruker'
_computing_data_collection 'SMART, Bruker'
_computing_data_reduction 'SAINT, Bruker'
_computing_molecular_graphics 'SHELXTL, Bruker'
_computing_publication_material 'SHELXTL, Bruker'
_computing_structure_refinement 'SHELXL-97 (Sheldrick, 1997)'
_computing_structure_solution 'SHELXS-97 (Sheldrick, 1990)'
_diffrn_ambient_temperature 173(2)
_diffrn_measured_fraction_theta_full 1.000
_diffrn_measured_fraction_theta_max 1.000
_diffrn_measurement_device_type 'Bruker SMART Platform CCD'
_diffrn_measurement_method 'area detector, omega scans per phi'
_diffrn_radiation_monochromator graphite
_diffrn_radiation_source 'normal-focus sealed tube'
_diffrn_radiation_type MoK\a
_diffrn_radiation_wavelength 0.71073
_diffrn_reflns_av_R_equivalents 0.0382
_diffrn_reflns_av_sigmaI/netI 0.0278
_diffrn_reflns_limit_h_max 22
_diffrn_reflns_limit_h_min -22
_diffrn_reflns_limit_k_max 10
_diffrn_reflns_limit_k_min -10
_diffrn_reflns_limit_l_max 16
_diffrn_reflns_limit_l_min -16
_diffrn_reflns_number 21392
_diffrn_reflns_theta_full 25.07
_diffrn_reflns_theta_max 25.07
_diffrn_reflns_theta_min 1.11
_exptl_absorpt_coefficient_mu 0.999
_exptl_absorpt_correction_T_max 0.9067
_exptl_absorpt_correction_T_min 0.6351
_exptl_absorpt_correction_type multi-scan
_exptl_absorpt_process_details 'SADABS, R. Blessing, 1995'
_exptl_crystal_colour gold
_exptl_crystal_density_diffrn 1.347
_exptl_crystal_density_meas 0
_exptl_crystal_density_method 'not measured'
_exptl_crystal_description plate
_exptl_crystal_F_000 972
_exptl_crystal_size_max 0.50
_exptl_crystal_size_mid 0.40
_exptl_crystal_size_min 0.10
_refine_diff_density_max 1.917
_refine_diff_density_min -1.754
_refine_diff_density_rms 0.076
_refine_ls_extinction_method none
_refine_ls_goodness_of_fit_ref 1.037
_refine_ls_hydrogen_treatment constr
_refine_ls_matrix_type full
_refine_ls_number_parameters 313
_refine_ls_number_reflns 4019
_refine_ls_number_restraints 33
_refine_ls_restrained_S_all 1.033
_refine_ls_R_factor_all 0.0839
_refine_ls_R_factor_gt 0.0660
_refine_ls_shift/su_max 0.001
_refine_ls_shift/su_mean 0.000
_refine_ls_structure_factor_coef Fsqd
_refine_ls_weighting_details 'calc w=1/[\s^2^(Fo^2^)+(0.0373P)^2^+9.5290P] where P=(Fo^2^+2Fc^2^)/3'
_refine_ls_weighting_scheme calc
_refine_ls_wR_factor_gt 0.1425
_refine_ls_wR_factor_ref 0.1532
_reflns_number_gt 3214
_reflns_number_total 4019
_reflns_threshold_expression >2sigma(I)
_cod_data_source_file ic100032n_si_003_2.cif
_cod_data_source_block 07265
_cod_database_code 4315216

loop_
_symmetry_equiv_pos_as_xyz
'x, y, z'
'-x, y+1/2, -z+1/2'
'-x, -y, -z'
'x, -y-1/2, z-1/2'

loop_
_atom_site_label
_atom_site_type_symbol
_atom_site_fract_x
_atom_site_fract_y
_atom_site_fract_z
_atom_site_U_iso_or_equiv
_atom_site_adp_type
_atom_site_occupancy
_atom_site_symmetry_multiplicity
_atom_site_calc_flag
_atom_site_refinement_flags
_atom_site_disorder_assembly
_atom_site_disorder_group
Cu1 Cu 0.21603(4) 0.70704(7) 0.07693(5) 0.0534(2) Uani 1 1 d . . .
N1 N 0.29746(18) 0.8474(4) 0.0583(2) 0.0297(8) Uani 1 1 d . A .
N2 N 0.1397(2) 0.8515(4) -0.0173(3) 0.0393(9) Uani 1 1 d . A .
C1 C 0.2569(2) 0.9872(5) 0.0238(3) 0.0386(10) Uani 1 1 d . . .
H1A H 0.2863 1.0532 -0.0063 0.046 Uiso 1 1 calc R A .
H1B H 0.2493 1.0390 0.0835 0.046 Uiso 1 1 calc R . .
C2 C 0.1835(3) 0.9594(5) -0.0550(4) 0.0435(11) Uani 1 1 d . A .
H2A H 0.1567 1.0546 -0.0713 0.052 Uiso 1 1 calc R . .
H2B H 0.1912 0.9209 -0.1187 0.052 Uiso 1 1 calc R . .
C3 C 0.3243(3) 0.7906(7) -0.0252(4) 0.0541(14) Uani 1 1 d . . .
H3A H 0.3590 0.8617 -0.0385 0.081 Uiso 1 1 calc R A .
H3B H 0.2833 0.7778 -0.0872 0.081 Uiso 1 1 calc R . .
H3C H 0.3485 0.6945 -0.0052 0.081 Uiso 1 1 calc R . .
C4 C 0.3586(2) 0.8678(5) 0.1573(3) 0.0335(10) Uani 1 1 d . . .
C5 C 0.4014(3) 0.7233(5) 0.1827(4) 0.0504(13) Uani 1 1 d . A .
H5A H 0.3677 0.6397 0.1762 0.076 Uiso 1 1 calc R . .
H5B H 0.4338 0.7279 0.2529 0.076 Uiso 1 1 calc R . .
H5C H 0.4302 0.7094 0.1353 0.076 Uiso 1 1 calc R . .
C6 C 0.4101(3) 0.9945(6) 0.1511(4) 0.0490(13) Uani 1 1 d . A .
H6A H 0.4305 0.9755 0.0947 0.074 Uiso 1 1 calc R . .
H6B H 0.4495 1.0005 0.2154 0.074 Uiso 1 1 calc R . .
H6C H 0.3832 1.0887 0.1390 0.074 Uiso 1 1 calc R . .
C7 C 0.3252(3) 0.8972(6) 0.2422(3) 0.0496(13) Uani 1 1 d . A .
H7A H 0.2915 0.8164 0.2445 0.074 Uiso 1 1 calc R . .
H7B H 0.2987 0.9918 0.2295 0.074 Uiso 1 1 calc R . .
H7C H 0.3636 0.9024 0.3076 0.074 Uiso 1 1 calc R . .
C8 C 0.1065(3) 0.9310(8) 0.0518(5) 0.0709(18) Uani 1 1 d . . .
H8A H 0.0703 1.0019 0.0123 0.106 Uiso 1 1 calc R A .
H8B H 0.1443 0.9848 0.1036 0.106 Uiso 1 1 calc R . .
H8C H 0.0829 0.8592 0.0854 0.106 Uiso 1 1 calc R . .
C9 C 0.0840(3) 0.7702(6) -0.1033(4) 0.0504(13) Uani 1 1 d . . .
C10 C 0.0362(3) 0.8792(8) -0.1807(4) 0.0697(18) Uani 1 1 d . A .
H10A H 0.0661 0.9332 -0.2156 0.105 Uiso 1 1 calc R . .
H10B H 0.0137 0.9502 -0.1448 0.105 Uiso 1 1 calc R . .
H10C H -0.0019 0.8239 -0.2310 0.105 Uiso 1 1 calc R . .
C11 C 0.0362(3) 0.6746(8) -0.0577(5) 0.078(2) Uani 1 1 d . A .
H11A H 0.0670 0.6150 -0.0014 0.117 Uiso 1 1 calc R . .
H11B H 0.0065 0.6082 -0.1105 0.117 Uiso 1 1 calc R . .
H11C H 0.0045 0.7389 -0.0320 0.117 Uiso 1 1 calc R . .
C12 C 0.1247(3) 0.6682(7) -0.1549(5) 0.0703(17) Uani 1 1 d . A .
H12A H 0.1575 0.6041 -0.1036 0.105 Uiso 1 1 calc R . .
H12B H 0.1531 0.7280 -0.1892 0.105 Uiso 1 1 calc R . .
H12C H 0.0900 0.6064 -0.2055 0.105 Uiso 1 1 calc R . .
O1 O 0.1859(11) 0.5796(18) 0.2080(13) 0.0453(13) Uani 0.248(6) 1 d PD A 1
O2 O 0.2229(10) 0.482(2) 0.0859(11) 0.0647(16) Uani 0.248(6) 1 d PD A 1
O3 O 0.1510(10) 0.239(2) 0.1886(15) 0.0542(16) Uani 0.248(6) 1 d PD A 1
O4 O 0.5129(15) 0.247(3) 0.534(3) 0.072(3) Uani 0.248(6) 1 d PD A 1
O5 O 0.4560(15) 0.074(3) 0.5875(18) 0.0532(17) Uani 0.248(6) 1 d PD A 1
C13 C 0.2037(18) 0.474(2) 0.1631(19) 0.0348(17) Uani 0.248(6) 1 d PD A 1
C14 C 0.2024(13) 0.322(3) 0.210(2) 0.0316(18) Uani 0.248(6) 1 d PD A 1
C15 C 0.2709(13) 0.277(5) 0.291(3) 0.0226(17) Uani 0.248(6) 1 d PD A 1
C16 C 0.3379(15) 0.329(9) 0.287(4) 0.034(2) Uani 0.248(6) 1 d PD A 1
H16A H 0.3410 0.3917 0.2330 0.041 Uiso 0.248(6) 1 calc PR A 1
C17 C 0.4002(16) 0.290(11) 0.364(4) 0.038(2) Uani 0.248(6) 1 d PD A 1
H17A H 0.4471 0.3131 0.3586 0.045 Uiso 0.248(6) 1 calc PR A 1
C18 C 0.3918(16) 0.216(10) 0.448(5) 0.032(2) Uani 0.248(6) 1 d PD A 1
C19 C 0.3267(18) 0.159(11) 0.452(5) 0.0299(15) Uani 0.248(6) 1 d PD A 1
H19A H 0.3242 0.0928 0.5052 0.036 Uiso 0.248(6) 1 calc PR A 1
C20 C 0.2648(16) 0.201(7) 0.376(3) 0.0265(16) Uani 0.248(6) 1 d PD A 1
H20A H 0.2181 0.1786 0.3817 0.032 Uiso 0.248(6) 1 calc PR A 1
N3 N 0.4578(17) 0.181(9) 0.533(5) 0.046(2) Uani 0.248(6) 1 d PD A 1
O1' O 0.2038(3) 0.5583(6) 0.1734(4) 0.0453(13) Uani 0.752(6) 1 d PD A 2
O2' O 0.2010(3) 0.3768(6) 0.0631(4) 0.0647(16) Uani 0.752(6) 1 d PD A 2
O3' O 0.1351(3) 0.2648(7) 0.2270(5) 0.0542(16) Uani 0.752(6) 1 d PD A 2
O4' O 0.5115(4) 0.1819(8) 0.5259(8) 0.072(3) Uani 0.752(6) 1 d PD A 2
O5' O 0.4448(4) 0.1055(8) 0.6174(5) 0.0532(17) Uani 0.752(6) 1 d PD A 2
C13' C 0.1990(5) 0.4249(8) 0.1453(5) 0.0348(17) Uani 0.752(6) 1 d PD A 2
C14' C 0.1930(4) 0.3144(10) 0.2261(6) 0.0316(18) Uani 0.752(6) 1 d PD A 2
C15' C 0.2620(4) 0.2726(16) 0.3061(7) 0.0226(17) Uani 0.752(6) 1 d PD A 2
C16' C 0.3292(4) 0.323(3) 0.3013(10) 0.034(2) Uani 0.752(6) 1 d PD A 2
H16B H 0.3319 0.3840 0.2461 0.041 Uiso 0.752(6) 1 calc PR A 2
C17' C 0.3919(5) 0.284(3) 0.3766(12) 0.038(2) Uani 0.752(6) 1 d PD A 2
H17B H 0.4379 0.3193 0.3745 0.045 Uiso 0.752(6) 1 calc PR A 2
C18' C 0.3864(5) 0.193(3) 0.4547(14) 0.032(2) Uani 0.752(6) 1 d PD A 2
C19' C 0.3208(6) 0.143(3) 0.4622(15) 0.0299(15) Uani 0.752(6) 1 d PD A 2
H19B H 0.3183 0.0854 0.5191 0.036 Uiso 0.752(6) 1 calc PR A 2
C20' C 0.2585(5) 0.179(2) 0.3850(11) 0.0265(16) Uani 0.752(6) 1 d PD A 2
H20B H 0.2130 0.1397 0.3861 0.032 Uiso 0.752(6) 1 calc PR A 2
N3' N 0.4529(6) 0.155(2) 0.5373(15) 0.046(2) Uani 0.752(6) 1 d PD A 2

loop_
_atom_site_aniso_label
_atom_site_aniso_U_11
_atom_site_aniso_U_22
_atom_site_aniso_U_33
_atom_site_aniso_U_23
_atom_site_aniso_U_13
_atom_site_aniso_U_12
Cu1 0.0538(4) 0.0346(3) 0.0615(4) 0.0164(3) 0.0014(3) -0.0039(3)
N1 0.0346(19) 0.0290(18) 0.0266(17) -0.0023(14) 0.0106(15) 0.0041(15)
N2 0.035(2) 0.044(2) 0.038(2) 0.0109(18) 0.0105(17) 0.0060(17)
C1 0.047(3) 0.029(2) 0.037(2) 0.0075(19) 0.008(2) 0.001(2)
C2 0.044(3) 0.041(3) 0.042(3) 0.015(2) 0.008(2) 0.005(2)
C3 0.047(3) 0.075(4) 0.041(3) -0.020(3) 0.014(2) 0.005(3)
C4 0.039(2) 0.028(2) 0.030(2) -0.0019(18) 0.0041(19) 0.0003(19)
C5 0.046(3) 0.039(3) 0.056(3) 0.003(2) 0.000(2) 0.005(2)
C6 0.050(3) 0.050(3) 0.041(3) 0.003(2) 0.004(2) -0.008(2)
C7 0.061(3) 0.056(3) 0.031(3) 0.001(2) 0.013(2) 0.000(3)
C8 0.059(4) 0.093(5) 0.069(4) 0.004(4) 0.031(3) 0.022(3)
C9 0.034(3) 0.058(3) 0.050(3) 0.013(3) -0.001(2) -0.003(2)
C10 0.041(3) 0.096(5) 0.061(4) 0.032(3) -0.003(3) 0.003(3)
C11 0.046(3) 0.088(5) 0.085(4) 0.032(4) -0.003(3) -0.016(3)
C12 0.059(4) 0.075(4) 0.065(4) -0.022(3) 0.000(3) -0.009(3)
O1 0.067(4) 0.038(3) 0.035(3) 0.006(2) 0.021(2) -0.001(2)
O2 0.101(4) 0.060(4) 0.048(3) 0.004(3) 0.043(3) 0.015(3)
O3 0.030(3) 0.062(3) 0.065(4) 0.021(3) 0.008(2) -0.011(2)
O4 0.033(2) 0.106(8) 0.069(3) 0.021(6) 0.005(2) -0.001(4)
O5 0.060(3) 0.054(4) 0.039(4) 0.015(3) 0.004(3) 0.002(3)
C13 0.029(3) 0.043(5) 0.031(4) 0.003(3) 0.007(3) 0.007(4)
C14 0.033(3) 0.030(3) 0.033(4) -0.002(2) 0.012(3) -0.003(2)
C15 0.030(3) 0.023(2) 0.022(4) -0.003(3) 0.019(2) 0.001(3)
C16 0.035(3) 0.041(3) 0.032(5) 0.009(4) 0.021(3) -0.001(4)
C17 0.028(3) 0.050(4) 0.042(5) 0.008(4) 0.021(3) -0.002(4)
C18 0.032(3) 0.027(9) 0.035(4) 0.002(2) 0.006(3) 0.002(3)
C19 0.042(3) 0.022(7) 0.029(4) 0.002(2) 0.017(3) -0.001(3)
C20 0.032(3) 0.017(7) 0.035(3) 0.002(2) 0.018(2) -0.007(3)
N3 0.041(3) 0.038(10) 0.053(3) 0.007(4) 0.005(3) 0.000(3)
O1' 0.067(4) 0.038(3) 0.035(3) 0.006(2) 0.021(2) -0.001(2)
O2' 0.101(4) 0.060(4) 0.048(3) 0.004(3) 0.043(3) 0.015(3)
O3' 0.030(3) 0.062(3) 0.065(4) 0.021(3) 0.008(2) -0.011(2)
O4' 0.033(2) 0.106(8) 0.069(3) 0.021(6) 0.005(2) -0.001(4)
O5' 0.060(3) 0.054(4) 0.039(4) 0.015(3) 0.004(3) 0.002(3)
C13' 0.029(3) 0.043(5) 0.031(4) 0.003(3) 0.007(3) 0.007(4)
C14' 0.033(3) 0.030(3) 0.033(4) -0.002(2) 0.012(3) -0.003(2)
C15' 0.030(3) 0.023(2) 0.022(4) -0.003(3) 0.019(2) 0.001(3)
C16' 0.035(3) 0.041(3) 0.032(5) 0.009(4) 0.021(3) -0.001(4)
C17' 0.028(3) 0.050(4) 0.042(5) 0.008(4) 0.021(3) -0.002(4)
C18' 0.032(3) 0.027(9) 0.035(4) 0.002(2) 0.006(3) 0.002(3)
C19' 0.042(3) 0.022(7) 0.029(4) 0.002(2) 0.017(3) -0.001(3)
C20' 0.032(3) 0.017(7) 0.035(3) 0.002(2) 0.018(2) -0.007(3)
N3' 0.041(3) 0.038(10) 0.053(3) 0.007(4) 0.005(3) 0.000(3)

loop_
_atom_type_symbol
_atom_type_description
_atom_type_scat_dispersion_real
_atom_type_scat_dispersion_imag
_atom_type_scat_source
C C 0.0033 0.0016 'International Tables Vol C Tables 4.2.6.8 and 6.1.1.4'
H H 0.0000 0.0000 'International Tables Vol C Tables 4.2.6.8 and 6.1.1.4'
N N 0.0061 0.0033 'International Tables Vol C Tables 4.2.6.8 and 6.1.1.4'
O O 0.0106 0.0060 'International Tables Vol C Tables 4.2.6.8 and 6.1.1.4'
Cu Cu 0.3201 1.2651 'International Tables Vol C Tables 4.2.6.8 and 6.1.1.4'

loop_
_geom_angle_atom_site_label_1
_geom_angle_atom_site_label_2
_geom_angle_atom_site_label_3
_geom_angle
_geom_angle_site_symmetry_1
_geom_angle_site_symmetry_3
_geom_angle_publ_flag
O1' Cu1 O2 44.9(4) . . ?
O1' Cu1 N1 138.30(19) . . ?
O2 Cu1 N1 124.9(5) . . ?
O1' Cu1 N2 129.8(2) . . ?
O2 Cu1 N2 132.6(5) . . ?
N1 Cu1 N2 88.07(14) . . ?
O1' Cu1 O1 15.1(4) . . ?
O2 Cu1 O1 59.5(5) . . ?
N1 Cu1 O1 139.1(5) . . ?
N2 Cu1 O1 119.1(5) . . ?
O1' Cu1 C13 15.2(4) . . ?
O2 Cu1 C13 29.9(5) . . ?
N1 Cu1 C13 139.4(8) . . ?
N2 Cu1 C13 132.5(8) . . ?
O1 Cu1 C13 29.7(4) . . ?
C1 N1 C3 108.6(4) . . ?
C1 N1 C4 112.2(3) . . ?
C3 N1 C4 112.0(3) . . ?
C1 N1 Cu1 101.9(3) . . ?
C3 N1 Cu1 109.6(3) . . ?
C4 N1 Cu1 112.0(2) . . ?
C8 N2 C2 108.0(4) . . ?
C8 N2 C9 112.9(4) . . ?
C2 N2 C9 112.9(4) . . ?
C8 N2 Cu1 105.3(3) . . ?
C2 N2 Cu1 104.6(3) . . ?
C9 N2 Cu1 112.5(3) . . ?
N1 C1 C2 112.2(4) . . ?
N1 C1 H1A 109.2 . . ?
C2 C1 H1A 109.2 . . ?
N1 C1 H1B 109.2 . . ?
C2 C1 H1B 109.2 . . ?
H1A C1 H1B 107.9 . . ?
N2 C2 C1 111.5(4) . . ?
N2 C2 H2A 109.3 . . ?
C1 C2 H2A 109.3 . . ?
N2 C2 H2B 109.3 . . ?
C1 C2 H2B 109.3 . . ?
H2A C2 H2B 108.0 . . ?
N1 C3 H3A 109.5 . . ?
N1 C3 H3B 109.5 . . ?
H3A C3 H3B 109.5 . . ?
N1 C3 H3C 109.5 . . ?
H3A C3 H3C 109.5 . . ?
H3B C3 H3C 109.5 . . ?
C7 C4 C5 107.4(4) . . ?
C7 C4 N1 108.3(4) . . ?
C5 C4 N1 109.0(3) . . ?
C7 C4 C6 110.2(4) . . ?
C5 C4 C6 109.3(4) . . ?
N1 C4 C6 112.5(3) . . ?
C4 C5 H5A 109.5 . . ?
C4 C5 H5B 109.5 . . ?
H5A C5 H5B 109.5 . . ?
C4 C5 H5C 109.5 . . ?
H5A C5 H5C 109.5 . . ?
H5B C5 H5C 109.5 . . ?
C4 C6 H6A 109.5 . . ?
C4 C6 H6B 109.5 . . ?
H6A C6 H6B 109.5 . . ?
C4 C6 H6C 109.5 . . ?
H6A C6 H6C 109.5 . . ?
H6B C6 H6C 109.5 . . ?
C4 C7 H7A 109.5 . . ?
C4 C7 H7B 109.5 . . ?
H7A C7 H7B 109.5 . . ?
C4 C7 H7C 109.5 . . ?
H7A C7 H7C 109.5 . . ?
H7B C7 H7C 109.5 . . ?
N2 C8 H8A 109.5 . . ?
N2 C8 H8B 109.5 . . ?
H8A C8 H8B 109.5 . . ?
N2 C8 H8C 109.5 . . ?
H8A C8 H8C 109.5 . . ?
H8B C8 H8C 109.5 . . ?
C12 C9 N2 108.0(4) . . ?
C12 C9 C11 108.1(5) . . ?
N2 C9 C11 109.1(4) . . ?
C12 C9 C10 110.6(5) . . ?
N2 C9 C10 111.6(5) . . ?
C11 C9 C10 109.3(4) . . ?
C9 C10 H10A 109.5 . . ?
C9 C10 H10B 109.5 . . ?
H10A C10 H10B 109.5 . . ?
C9 C10 H10C 109.5 . . ?
H10A C10 H10C 109.5 . . ?
H10B C10 H10C 109.5 . . ?
C9 C11 H11A 109.5 . . ?
C9 C11 H11B 109.5 . . ?
H11A C11 H11B 109.5 . . ?
C9 C11 H11C 109.5 . . ?
H11A C11 H11C 109.5 . . ?
H11B C11 H11C 109.5 . . ?
C9 C12 H12A 109.5 . . ?
C9 C12 H12B 109.5 . . ?
H12A C12 H12B 109.5 . . ?
C9 C12 H12C 109.5 . . ?
H12A C12 H12C 109.5 . . ?
H12B C12 H12C 109.5 . . ?
C13 O1 Cu1 79.7(12) . . ?
C13 O2 Cu1 94.3(13) . . ?
O2 C13 O1 126.4(19) . . ?
O2 C13 C14 118(2) . . ?
O1 C13 C14 116.0(19) . . ?
O2 C13 Cu1 55.8(11) . . ?
O1 C13 Cu1 70.6(11) . . ?
C14 C13 Cu1 172.9(19) . . ?
O3 C14 C15 119.3(19) . . ?
O3 C14 C13 125.0(19) . . ?
C15 C14 C13 115.7(19) . . ?
C20 C15 C16 120.4(17) . . ?
C20 C15 C14 118.4(19) . . ?
C16 C15 C14 120.5(18) . . ?
C17 C16 C15 120(2) . . ?
C17 C16 H16A 120.1 . . ?
C15 C16 H16A 120.1 . . ?
C18 C17 C16 118(2) . . ?
C18 C17 H17A 121.2 . . ?
C16 C17 H17A 121.2 . . ?
C17 C18 C19 124(2) . . ?
C17 C18 N3 118(2) . . ?
C19 C18 N3 118.0(18) . . ?
C18 C19 C20 117(2) . . ?
C18 C19 H19A 121.5 . . ?
C20 C19 H19A 121.5 . . ?
C15 C20 C19 120(2) . . ?
C15 C20 H20A 119.9 . . ?
C19 C20 H20A 119.9 . . ?
O4 N3 O5 124(3) . . ?
O4 N3 C18 117(2) . . ?
O5 N3 C18 118(3) . . ?
C13' O1' Cu1 117.4(5) . . ?
O2' C13' O1' 127.1(7) . . ?
O2' C13' C14' 118.3(7) . . ?
O1' C13' C14' 114.5(6) . . ?
O3' C14' C15' 121.5(6) . . ?
O3' C14' C13' 121.4(6) . . ?
C15' C14' C13' 117.1(5) . . ?
C20' C15' C16' 119.6(6) . . ?
C20' C15' C14' 119.0(6) . . ?
C16' C15' C14' 121.3(6) . . ?
C17' C16' C15' 120.2(7) . . ?
C17' C16' H16B 119.9 . . ?
C15' C16' H16B 119.9 . . ?
C18' C17' C16' 118.6(7) . . ?
C18' C17' H17B 120.7 . . ?
C16' C17' H17B 120.7 . . ?
C17' C18' C19' 122.4(6) . . ?
C17' C18' N3' 119.1(6) . . ?
C19' C18' N3' 118.3(7) . . ?
C18' C19' C20' 118.5(6) . . ?
C18' C19' H19B 120.8 . . ?
C20' C19' H19B 120.8 . . ?
C19' C20' C15' 120.4(6) . . ?
C19' C20' H20B 119.8 . . ?
C15' C20' H20B 119.8 . . ?
O4' N3' O5' 123.8(8) . . ?
O4' N3' C18' 118.9(10) . . ?
O5' N3' C18' 117.1(11) . . ?

loop_
_geom_bond_atom_site_label_1
_geom_bond_atom_site_label_2
_geom_bond_distance
_geom_bond_site_symmetry_2
_geom_bond_publ_flag
Cu1 O1' 1.942(5) . ?
Cu1 O2 2.028(18) . ?
Cu1 N1 2.087(4) . ?
Cu1 N2 2.094(4) . ?
Cu1 O1 2.344(16) . ?
Cu1 C13 2.45(2) . ?
N1 C1 1.480(5) . ?
N1 C3 1.479(5) . ?
N1 C4 1.521(5) . ?
N2 C8 1.473(7) . ?
N2 C2 1.476(6) . ?
N2 C9 1.523(6) . ?
C1 C2 1.523(6) . ?
C1 H1A 0.9900 . ?
C1 H1B 0.9900 . ?
C2 H2A 0.9900 . ?
C2 H2B 0.9900 . ?
C3 H3A 0.9800 . ?
C3 H3B 0.9800 . ?
C3 H3C 0.9800 . ?
C4 C7 1.510(6) . ?
C4 C5 1.521(6) . ?
C4 C6 1.529(6) . ?
C5 H5A 0.9800 . ?
C5 H5B 0.9800 . ?
C5 H5C 0.9800 . ?
C6 H6A 0.9800 . ?
C6 H6B 0.9800 . ?
C6 H6C 0.9800 . ?
C7 H7A 0.9800 . ?
C7 H7B 0.9800 . ?
C7 H7C 0.9800 . ?
C8 H8A 0.9800 . ?
C8 H8B 0.9800 . ?
C8 H8C 0.9800 . ?
C9 C12 1.511(8) . ?
C9 C11 1.521(7) . ?
C9 C10 1.534(7) . ?
C10 H10A 0.9800 . ?
C10 H10B 0.9800 . ?
C10 H10C 0.9800 . ?
C11 H11A 0.9800 . ?
C11 H11B 0.9800 . ?
C11 H11C 0.9800 . ?
C12 H12A 0.9800 . ?
C12 H12B 0.9800 . ?
C12 H12C 0.9800 . ?
O1 C13 1.230(17) . ?
O2 C13 1.221(16) . ?
O3 C14 1.205(16) . ?
O4 N3 1.210(18) . ?
O5 N3 1.23(2) . ?
C13 C14 1.514(16) . ?
C14 C15 1.505(15) . ?
C15 C20 1.383(17) . ?
C15 C16 1.385(16) . ?
C16 C17 1.384(16) . ?
C16 H16A 0.9500 . ?
C17 C18 1.377(17) . ?
C17 H17A 0.9500 . ?
C18 C19 1.374(16) . ?
C18 N3 1.479(15) . ?
C19 C20 1.387(16) . ?
C19 H19A 0.9500 . ?
C20 H20A 0.9500 . ?
O1' C13' 1.254(7) . ?
O2' C13' 1.217(7) . ?
O3' C14' 1.205(7) . ?
O4' N3' 1.210(12) . ?
O5' N3' 1.233(15) . ?
C13' C14' 1.516(8) . ?
C14' C15' 1.498(7) . ?
C15' C20' 1.385(7) . ?
C15' C16' 1.391(7) . ?
C16' C17' 1.380(8) . ?
C16' H16B 0.9500 . ?
C17' C18' 1.374(9) . ?
C17' H17B 0.9500 . ?
C18' C19' 1.372(8) . ?
C18' N3' 1.476(7) . ?
C19' C20' 1.382(7) . ?
C19' H19B 0.9500 . ?
C20' H20B 0.9500 . ?

loop_
_geom_torsion_atom_site_label_1
_geom_torsion_atom_site_label_2
_geom_torsion_atom_site_label_3
_geom_torsion_atom_site_label_4
_geom_torsion
_geom_torsion_site_symmetry_1
_geom_torsion_site_symmetry_2
_geom_torsion_site_symmetry_3
_geom_torsion_site_symmetry_4
_geom_torsion_publ_flag
O1' Cu1 N1 C1 -138.4(3) . . . . ?
O2 Cu1 N1 C1 162.6(6) . . . . ?
N2 Cu1 N1 C1 19.3(3) . . . . ?
O1 Cu1 N1 C1 -115.5(7) . . . . ?
C13 Cu1 N1 C1 -161.6(8) . . . . ?
O1' Cu1 N1 C3 106.7(4) . . . . ?
O2 Cu1 N1 C3 47.7(6) . . . . ?
N2 Cu1 N1 C3 -95.6(3) . . . . ?
O1 Cu1 N1 C3 129.7(7) . . . . ?
C13 Cu1 N1 C3 83.5(8) . . . . ?
O1' Cu1 N1 C4 -18.3(4) . . . . ?
O2 Cu1 N1 C4 -77.3(6) . . . . ?
N2 Cu1 N1 C4 139.4(3) . . . . ?
O1 Cu1 N1 C4 4.7(7) . . . . ?
C13 Cu1 N1 C4 -41.5(8) . . . . ?
O1' Cu1 N2 C8 54.0(4) . . . . ?
O2 Cu1 N2 C8 114.8(6) . . . . ?
N1 Cu1 N2 C8 -106.9(4) . . . . ?
O1 Cu1 N2 C8 40.9(6) . . . . ?
C13 Cu1 N2 C8 73.9(8) . . . . ?
O1' Cu1 N2 C2 167.7(3) . . . . ?
O2 Cu1 N2 C2 -131.4(6) . . . . ?
N1 Cu1 N2 C2 6.8(3) . . . . ?
O1 Cu1 N2 C2 154.7(5) . . . . ?
C13 Cu1 N2 C2 -172.4(7) . . . . ?
O1' Cu1 N2 C9 -69.4(4) . . . . ?
O2 Cu1 N2 C9 -8.5(6) . . . . ?
N1 Cu1 N2 C9 129.7(3) . . . . ?
O1 Cu1 N2 C9 -82.5(6) . . . . ?
C13 Cu1 N2 C9 -49.5(7) . . . . ?
C3 N1 C1 C2 72.8(5) . . . . ?
C4 N1 C1 C2 -162.9(4) . . . . ?
Cu1 N1 C1 C2 -42.8(4) . . . . ?
C8 N2 C2 C1 79.6(5) . . . . ?
C9 N2 C2 C1 -154.8(4) . . . . ?
Cu1 N2 C2 C1 -32.2(4) . . . . ?
N1 C1 C2 N2 54.1(5) . . . . ?
C1 N1 C4 C7 68.2(4) . . . . ?
C3 N1 C4 C7 -169.3(4) . . . . ?
Cu1 N1 C4 C7 -45.8(4) . . . . ?
C1 N1 C4 C5 -175.3(4) . . . . ?
C3 N1 C4 C5 -52.8(5) . . . . ?
Cu1 N1 C4 C5 70.8(4) . . . . ?
C1 N1 C4 C6 -53.8(5) . . . . ?
C3 N1 C4 C6 68.6(5) . . . . ?
Cu1 N1 C4 C6 -167.8(3) . . . . ?
C8 N2 C9 C12 -168.4(5) . . . . ?
C2 N2 C9 C12 68.8(5) . . . . ?
Cu1 N2 C9 C12 -49.3(5) . . . . ?
C8 N2 C9 C11 -51.1(6) . . . . ?
C2 N2 C9 C11 -173.9(4) . . . . ?
Cu1 N2 C9 C11 68.0(5) . . . . ?
C8 N2 C9 C10 69.8(6) . . . . ?
C2 N2 C9 C10 -53.0(5) . . . . ?
Cu1 N2 C9 C10 -171.1(4) . . . . ?
O1' Cu1 O1 C13 -13(2) . . . . ?
O2 Cu1 O1 C13 1.0(19) . . . . ?
N1 Cu1 O1 C13 -108.6(19) . . . . ?
N2 Cu1 O1 C13 125.8(19) . . . . ?
O1' Cu1 O2 C13 4.1(18) . . . . ?
N1 Cu1 O2 C13 130.2(18) . . . . ?
N2 Cu1 O2 C13 -104.0(19) . . . . ?
O1 Cu1 O2 C13 -1.0(19) . . . . ?
Cu1 O2 C13 O1 2(4) . . . . ?
Cu1 O2 C13 C14 -177(2) . . . . ?
Cu1 O1 C13 O2 -2(3) . . . . ?
Cu1 O1 C13 C14 177(3) . . . . ?
O1' Cu1 C13 O2 -169(5) . . . . ?
N1 Cu1 C13 O2 -74(2) . . . . ?
N2 Cu1 C13 O2 104.3(17) . . . . ?
O1 Cu1 C13 O2 178(3) . . . . ?
O1' Cu1 C13 O1 13(2) . . . . ?
O2 Cu1 C13 O1 -178(3) . . . . ?
N1 Cu1 C13 O1 107.2(16) . . . . ?
N2 Cu1 C13 O1 -74(2) . . . . ?
O1' Cu1 C13 C14 -147(20) . . . . ?
O2 Cu1 C13 C14 22(16) . . . . ?
N1 Cu1 C13 C14 -53(18) . . . . ?
N2 Cu1 C13 C14 126(17) . . . . ?
O1 Cu1 C13 C14 -160(19) . . . . ?
O2 C13 C14 O3 -90(4) . . . . ?
O1 C13 C14 O3 91(4) . . . . ?
Cu1 C13 C14 O3 -110(17) . . . . ?
O2 C13 C14 C15 92(4) . . . . ?
O1 C13 C14 C15 -87(4) . . . . ?
Cu1 C13 C14 C15 71(18) . . . . ?
O3 C14 C15 C20 -38(7) . . . . ?
C13 C14 C15 C20 140(5) . . . . ?
O3 C14 C15 C16 151(6) . . . . ?
C13 C14 C15 C16 -30(7) . . . . ?
C20 C15 C16 C17 8(12) . . . . ?
C14 C15 C16 C17 178(7) . . . . ?
C15 C16 C17 C18 -8(14) . . . . ?
C16 C17 C18 C19 11(17) . . . . ?
C16 C17 C18 N3 -176(9) . . . . ?
C17 C18 C19 C20 -12(17) . . . . ?
N3 C18 C19 C20 175(9) . . . . ?
C16 C15 C20 C19 -9(12) . . . . ?
C14 C15 C20 C19 -180(7) . . . . ?
C18 C19 C20 C15 11(14) . . . . ?
C17 C18 N3 O4 16(14) . . . . ?
C19 C18 N3 O4 -171(10) . . . . ?
C17 C18 N3 O5 -154(10) . . . . ?
C19 C18 N3 O5 20(14) . . . . ?
O2 Cu1 O1' C13' -13.0(9) . . . . ?
N1 Cu1 O1' C13' -108.2(6) . . . . ?
N2 Cu1 O1' C13' 101.3(6) . . . . ?
O1 Cu1 O1' C13' 150(2) . . . . ?
C13 Cu1 O1' C13' -5(4) . . . . ?
Cu1 O1' C13' O2' -0.2(12) . . . . ?
Cu1 O1' C13' C14' 177.3(5) . . . . ?
O2' C13' C14' O3' -83.5(12) . . . . ?
O1' C13' C14' O3' 98.7(11) . . . . ?
O2' C13' C14' C15' 97.9(11) . . . . ?
O1' C13' C14' C15' -79.9(12) . . . . ?
O3' C14' C15' C20' -3(2) . . . . ?
C13' C14' C15' C20' 176.0(15) . . . . ?
O3' C14' C15' C16' 176.0(16) . . . . ?
C13' C14' C15' C16' -5(2) . . . . ?
C20' C15' C16' C17' -2(3) . . . . ?
C14' C15' C16' C17' 179(2) . . . . ?
C15' C16' C17' C18' 1(4) . . . . ?
C16' C17' C18' C19' -2(5) . . . . ?
C16' C17' C18' N3' -178(3) . . . . ?
C17' C18' C19' C20' 4(5) . . . . ?
N3' C18' C19' C20' 180(3) . . . . ?
C18' C19' C20' C15' -5(4) . . . . ?
C16' C15' C20' C19' 4(3) . . . . ?
C14' C15' C20' C19' -177(2) . . . . ?
C17' C18' N3' O4' -13(4) . . . . ?
C19' C18' N3' O4' 171(3) . . . . ?
C17' C18' N3' O5' 162(3) . . . . ?
C19' C18' N3' O5' -14(4) . . . . ?
